data_4505561
loop_
_publ_author_name
'Liu, Wen-Ting'
'Li, Jin-Yan'
'Ni, Zhao-Ping'
'Bao, Xin'
'Ou, Yong-Cong'
'Leng, Ji-Dong'
'Liu, Jun-Liang'
'Tong, Ming-Liang'

_publ_section_title
;
 Incomplete Spin Crossover versus Antiferromagnetic Behavior Exhibited in
 Three-Dimensional Porous Fe(II)-Bis(tetrazolate) Frameworks
;
_journal_issue 3
_journal_name_full 'Crystal Growth &amp; Design'
_journal_page_first 1482
_journal_paper_doi 10.1021/cg201569m
_journal_volume 12
_journal_year 2012
_chemical_formula_sum 'C12 H20 Fe N12 O6.5'
_chemical_formula_weight 492.25
_chemical_name_systematic
; 
 ? 
;
_space_group_IT_number 166
_symmetry_cell_setting trigonal
_symmetry_space_group_name_Hall '-R 3 2"'
_symmetry_space_group_name_H-M 'R -3 m :H'
_atom_sites_solution_hydrogens geom
_atom_sites_solution_primary direct
_atom_sites_solution_secondary difmap
_audit_creation_method SHELXL-97
_cell_angle_alpha 90.00
_cell_angle_beta 90.00
_cell_angle_gamma 120.00
_cell_formula_units_Z 6
_cell_length_a 22.6476(11)
_cell_length_b 22.6476(11)
_cell_length_c 7.4471(5)
_cell_measurement_temperature 150(2)
_cell_volume 3308.0(3)
_computing_cell_refinement 'PROCESS-AUTO (Rigaku, 1998)'
_computing_data_collection 'PROCESS-AUTO (Rigaku, 1998)'
_computing_data_reduction 'PROCESS-AUTO (Rigaku, 1998)'
_computing_molecular_graphics 'Bruker SHELXTL'
_computing_publication_material 'Bruker SHELXTL'
_computing_structure_refinement 'Bruker SHELXTL'
_computing_structure_solution 'Bruker SHELXTL'
_diffrn_ambient_temperature 150(2)
_diffrn_measured_fraction_theta_full 0.968
_diffrn_measured_fraction_theta_max 0.968
_diffrn_measurement_device_type 'Rigaku R-AXIS SPIDER IP'
_diffrn_measurement_method '\w scans'
_diffrn_radiation_monochromator graphite
_diffrn_radiation_source 'fine-focus sealed tube'
_diffrn_radiation_type MoK\a
_diffrn_radiation_wavelength 0.71073
_diffrn_reflns_av_R_equivalents 0.0535
_diffrn_reflns_av_sigmaI/netI 0.0433
_diffrn_reflns_limit_h_max 27
_diffrn_reflns_limit_h_min -23
_diffrn_reflns_limit_k_max 6
_diffrn_reflns_limit_k_min -24
_diffrn_reflns_limit_l_max 9
_diffrn_reflns_limit_l_min -8
_diffrn_reflns_number 3140
_diffrn_reflns_theta_full 25.97
_diffrn_reflns_theta_max 25.97
_diffrn_reflns_theta_min 3.44
_exptl_absorpt_coefficient_mu 0.741
_exptl_absorpt_correction_T_max 0.9710
_exptl_absorpt_correction_T_min 0.9363
_exptl_absorpt_correction_type multi-scan
_exptl_absorpt_process_details '(ABSCOR; Higashi, 1995)'
_exptl_crystal_colour red
_exptl_crystal_density_diffrn 1.483
_exptl_crystal_density_method 'not measured'
_exptl_crystal_F_000 1524
_exptl_crystal_size_max 0.09
_exptl_crystal_size_mid 0.07
_exptl_crystal_size_min 0.04
_platon_squeeze_details
;
;
_refine_diff_density_max 1.031
_refine_diff_density_min -0.910
_refine_diff_density_rms 0.136
_refine_ls_extinction_coef 0.0030(11)
_refine_ls_extinction_expression Fc^*^=kFc[1+0.001xFc^2^\l^3^/sin(2\q)]^-1/4^
_refine_ls_extinction_method SHELXL
_refine_ls_goodness_of_fit_ref 1.206
_refine_ls_hydrogen_treatment constr
_refine_ls_matrix_type full
_refine_ls_number_parameters 69
_refine_ls_number_reflns 765
_refine_ls_number_restraints 6
_refine_ls_restrained_S_all 1.219
_refine_ls_R_factor_all 0.0840
_refine_ls_R_factor_gt 0.0528
_refine_ls_shift/su_max 0.000
_refine_ls_shift/su_mean 0.000
_refine_ls_structure_factor_coef Fsqd
_refine_ls_weighting_details 'calc w=1/[\s^2^(Fo^2^)+(0.0804P)^2^+30.4581P] where P=(Fo^2^+2Fc^2^)/3'
_refine_ls_weighting_scheme calc
_refine_ls_wR_factor_gt 0.1263
_refine_ls_wR_factor_ref 0.1885
_reflns_number_gt 567
_reflns_number_total 765
_reflns_threshold_expression >2sigma(I)
_cod_data_source_file cg201569m_si_001.cif
_cod_data_source_block 1.13H2O(150K)
_cod_original_sg_symbol_H-M R-3m
_cod_original_formula_sum 'C12 H20 Fe N12 O6.50'
_cod_database_code 4505561

loop_
_symmetry_equiv_pos_as_xyz
'x, y, z'
'-y, x-y, z'
'-x+y, -x, z'
'y, x, -z'
'x-y, -y, -z'
'-x, -x+y, -z'
'x+2/3, y+1/3, z+1/3'
'-y+2/3, x-y+1/3, z+1/3'
'-x+y+2/3, -x+1/3, z+1/3'
'y+2/3, x+1/3, -z+1/3'
'x-y+2/3, -y+1/3, -z+1/3'
'-x+2/3, -x+y+1/3, -z+1/3'
'x+1/3, y+2/3, z+2/3'
'-y+1/3, x-y+2/3, z+2/3'
'-x+y+1/3, -x+2/3, z+2/3'
'y+1/3, x+2/3, -z+2/3'
'x-y+1/3, -y+2/3, -z+2/3'
'-x+1/3, -x+y+2/3, -z+2/3'
'-x, -y, -z'
'y, -x+y, -z'
'x-y, x, -z'
'-y, -x, z'
'-x+y, y, z'
'x, x-y, z'
'-x+2/3, -y+1/3, -z+1/3'
'y+2/3, -x+y+1/3, -z+1/3'
'x-y+2/3, x+1/3, -z+1/3'
'-y+2/3, -x+1/3, z+1/3'
'-x+y+2/3, y+1/3, z+1/3'
'x+2/3, x-y+1/3, z+1/3'
'-x+1/3, -y+2/3, -z+2/3'
'y+1/3, -x+y+2/3, -z+2/3'
'x-y+1/3, x+2/3, -z+2/3'
'-y+1/3, -x+2/3, z+2/3'
'-x+y+1/3, y+2/3, z+2/3'
'x+1/3, x-y+2/3, z+2/3'

loop_
_atom_site_label
_atom_site_type_symbol
_atom_site_fract_x
_atom_site_fract_y
_atom_site_fract_z
_atom_site_U_iso_or_equiv
_atom_site_adp_type
_atom_site_occupancy
_atom_site_symmetry_multiplicity
_atom_site_calc_flag
_atom_site_refinement_flags
Fe1 Fe 0.0000 0.0000 0.0000 0.0149(6) Uani 1 12 d S
Fe2 Fe 0.0000 0.0000 0.5000 0.0147(6) Uani 1 12 d S
N1 N 0.07672(13) 0.1534(3) 0.1295(7) 0.0309(14) Uani 1 2 d S
H1N H 0.0854 0.1709 0.0177 0.037 Uiso 0.17 2 d SPR
N2 N 0.04400(13) 0.0880(3) 0.1762(6) 0.0231(12) Uani 1 2 d S
N3 N 0.04150(13) 0.0830(3) 0.3532(6) 0.0196(11) Uani 1 2 d S
N4 N 0.07253(12) 0.1451(2) 0.4264(7) 0.0222(12) Uani 1 2 d S
H4N H 0.0780 0.1560 0.5437 0.027 Uiso 0.17 2 d SPR
C1 C 0.1491(6) 0.3612(5) 0.4748(14) 0.047(3) Uani 0.50 1 d P
H1 H 0.1369 0.3802 0.5736 0.057 Uiso 0.50 1 d PR
C2 C 0.1162(7) 0.2919(6) 0.4500(15) 0.046(3) Uani 0.50 1 d P
H2 H 0.0806 0.2628 0.5315 0.056 Uiso 0.50 1 d PR
C3 C 0.13141(17) 0.2628(3) 0.3081(9) 0.0344(18) Uani 1 2 d S
C4 C 0.09390(16) 0.1878(3) 0.2851(8) 0.0247(15) Uani 1 2 d S
O1W O 0.1279(5) 0.2094(5) -0.2185(10) 0.071(3) Uani 0.50 1 d PU

loop_
_atom_site_aniso_label
_atom_site_aniso_U_11
_atom_site_aniso_U_22
_atom_site_aniso_U_33
_atom_site_aniso_U_23
_atom_site_aniso_U_13
_atom_site_aniso_U_12
Fe1 0.0137(8) 0.0137(8) 0.0172(11) 0.000 0.000 0.0068(4)
Fe2 0.0130(8) 0.0130(8) 0.0180(11) 0.000 0.000 0.0065(4)
N1 0.046(3) 0.010(3) 0.025(3) 0.001(2) 0.0003(11) 0.0050(13)
N2 0.028(2) 0.015(3) 0.022(3) 0.000(2) 0.0001(10) 0.0074(13)
N3 0.024(2) 0.014(2) 0.017(2) -0.001(2) -0.0006(10) 0.0070(12)
N4 0.026(2) 0.007(2) 0.027(3) 0.000(2) 0.0002(10) 0.0036(12)
C1 0.071(8) 0.015(5) 0.036(5) 0.000(4) 0.019(5) 0.005(5)
C2 0.065(8) 0.030(6) 0.039(6) 0.007(5) 0.017(5) 0.020(6)
C3 0.050(4) 0.012(3) 0.029(3) 0.002(3) 0.0009(13) 0.0058(15)
C4 0.030(3) 0.014(3) 0.024(3) 0.002(2) 0.0009(12) 0.0072(15)
O1W 0.095(7) 0.051(5) 0.039(4) 0.008(4) -0.001(4) 0.017(4)

loop_
_atom_type_symbol
_atom_type_description
_atom_type_scat_dispersion_real
_atom_type_scat_dispersion_imag
_atom_type_scat_source
C C 0.0033 0.0016 'International Tables Vol C Tables 4.2.6.8 and 6.1.1.4'
H H 0.0000 0.0000 'International Tables Vol C Tables 4.2.6.8 and 6.1.1.4'
N N 0.0061 0.0033 'International Tables Vol C Tables 4.2.6.8 and 6.1.1.4'
O O 0.0106 0.0060 'International Tables Vol C Tables 4.2.6.8 and 6.1.1.4'
Fe Fe 0.3463 0.8444 'International Tables Vol C Tables 4.2.6.8 and 6.1.1.4'

loop_
_geom_angle_atom_site_label_1
_geom_angle_atom_site_label_2
_geom_angle_atom_site_label_3
_geom_angle
_geom_angle_site_symmetry_1
_geom_angle_site_symmetry_3
N2 Fe1 N2 180.0(3) . 19
N2 Fe1 N2 87.16(19) . 2
N2 Fe1 N2 92.84(19) 19 2
N2 Fe1 N2 87.16(19) . 3
N2 Fe1 N2 92.84(19) 19 3
N2 Fe1 N2 87.16(19) 2 3
N2 Fe1 N2 92.84(19) . 21
N2 Fe1 N2 87.16(19) 19 21
N2 Fe1 N2 92.84(19) 2 21
N2 Fe1 N2 180.0(2) 3 21
N2 Fe1 N2 92.84(19) . 20
N2 Fe1 N2 87.16(19) 19 20
N2 Fe1 N2 180.0(4) 2 20
N2 Fe1 N2 92.84(19) 3 20
N2 Fe1 N2 87.16(19) 21 20
N3 Fe2 N3 180.0(2) 2 20_556
N3 Fe2 N3 88.06(19) 2 21_556
N3 Fe2 N3 91.94(19) 20_556 21_556
N3 Fe2 N3 88.06(19) 2 19_556
N3 Fe2 N3 91.94(19) 20_556 19_556
N3 Fe2 N3 91.94(19) 21_556 19_556
N3 Fe2 N3 91.94(19) 2 3
N3 Fe2 N3 88.06(19) 20_556 3
N3 Fe2 N3 180.00(12) 21_556 3
N3 Fe2 N3 88.06(19) 19_556 3
N3 Fe2 N3 91.94(19) 2 .
N3 Fe2 N3 88.06(19) 20_556 .
N3 Fe2 N3 88.06(19) 21_556 .
N3 Fe2 N3 180.0(2) 19_556 .
N3 Fe2 N3 91.94(19) 3 .
N2 N1 C4 105.0(5) . .
N2 N1 H1N 127.5 . .
C4 N1 H1N 127.5 . .
N3 N2 N1 109.4(5) . .
N3 N2 Fe1 123.0(4) . .
N1 N2 Fe1 127.6(4) . .
N2 N3 N4 109.9(5) . .
N2 N3 Fe2 128.1(4) . .
N4 N3 Fe2 122.0(4) . .
N3 N4 C4 104.4(5) . .
N3 N4 H4N 128.0 . .
C4 N4 H4N 127.6 . .
C2 C1 C3 119.6(10) . 31
C2 C1 C1 88.4(8) . 23
C3 C1 C1 59.3(6) 31 23
C2 C1 C2 90.1(8) . 17
C3 C1 C2 45.2(5) 31 17
C1 C1 C2 88.8(6) 23 17
C2 C1 C2 43.7(9) . 23
C3 C1 C2 89.7(7) 31 23
C1 C1 C2 44.6(5) 23 23
C2 C1 C2 89.3(7) 17 23
C2 C1 H1 120.2 . .
C3 C1 H1 120.2 31 .
C1 C1 H1 120.8 23 .
C2 C1 H1 135.7 17 .
C2 C1 H1 135.0 23 .
C2 C2 C1 91.6(8) 23 .
C2 C2 C3 60.7(6) 23 .
C1 C2 C3 121.9(10) . .
C2 C2 C1 91.1(6) 23 17
C1 C2 C1 89.8(8) . 17
C3 C2 C1 46.1(5) . 17
C2 C2 C1 44.6(5) 23 23
C1 C2 C1 47.0(10) . 23
C3 C2 C1 90.7(8) . 23
C1 C2 C1 90.7(7) 17 23
C2 C2 H2 119.8 23 .
C1 C2 H2 119.3 . .
C3 C2 H2 118.8 . .
C1 C2 H2 134.3 17 .
C1 C2 H2 135.0 23 .
C2 C3 C2 58.7(12) 23 .
C2 C3 C1 118.4(8) 23 17
C2 C3 C1 88.7(7) . 17
C2 C3 C1 88.7(7) 23 31
C2 C3 C1 118.4(8) . 31
C1 C3 C1 61.3(11) 17 31
C2 C3 C4 120.0(7) 23 .
C2 C3 C4 120.0(7) . .
C1 C3 C4 121.5(6) 17 .
C1 C3 C4 121.5(6) 31 .
N1 C4 N4 111.3(5) . .
N1 C4 C3 126.8(6) . .
N4 C4 C3 121.9(6) . .

loop_
_geom_bond_atom_site_label_1
_geom_bond_atom_site_label_2
_geom_bond_distance
_geom_bond_site_symmetry_2
Fe1 N2 2.168(5) .
Fe1 N2 2.168(5) 19
Fe1 N2 2.168(5) 2
Fe1 N2 2.168(5) 3
Fe1 N2 2.168(5) 21
Fe1 N2 2.168(5) 20
Fe2 N3 1.961(5) 2
Fe2 N3 1.961(5) 20_556
Fe2 N3 1.961(5) 21_556
Fe2 N3 1.961(5) 19_556
Fe2 N3 1.961(5) 3
Fe2 N3 1.961(5) .
N1 N2 1.330(7) .
N1 C4 1.341(8) .
N1 H1N 0.9001 .
N2 N3 1.321(6) .
N3 N4 1.334(7) .
N4 C4 1.345(8) .
N4 H4N 0.8999 .
C1 C2 1.371(15) .
C1 C3 1.400(12) 31
C1 C1 1.43(3) 23
C1 C2 1.941(15) 17
C1 C2 1.951(18) 23
C1 H1 0.9598 .
C2 C2 1.35(3) 23
C2 C3 1.377(12) .
C2 C1 1.941(15) 17
C2 C1 1.951(18) 23
C2 H2 0.9599 .
C3 C2 1.377(12) 23
C3 C1 1.400(12) 17
C3 C1 1.400(12) 31
C3 C4 1.481(9) .
O1W O1W 1.05(2) 23

loop_
_platon_squeeze_void_nr
_platon_squeeze_void_average_x
_platon_squeeze_void_average_y
_platon_squeeze_void_average_z
_platon_squeeze_void_volume
_platon_squeeze_void_count_electrons
_platon_squeeze_void_content
1 0.000 0.333 -0.034 88 24 ' '
2 0.000 0.667 -0.034 88 24 ' '
3 0.333 0.000 -0.034 88 24 ' '
4 0.333 0.333 -0.038 88 23 ' '
5 0.667 0.667 -0.033 88 23 ' '
6 0.667 1.000 -0.032 88 24 ' '
